data_2004766
loop_
_publ_author_name
'Flasche, M.'
'Raabe, G.'

_publ_section_title
;
 Two Diastereomers of Benzylidene-<small>D</small>-erythronolactone
;
_journal_issue 4
_journal_name_full 'Acta Crystallographica Section C'
_journal_page_first 895
_journal_page_last 899
_journal_paper_doi 10.1107/S0108270195012443
_journal_volume 52
_journal_year 1996
_chemical_formula_sum 'C11 H10 O4'
_chemical_formula_weight 206.2
_space_group_IT_number 19
_symmetry_cell_setting orthorhombic
_symmetry_space_group_name_Hall 'P 2ac 2ab'
_symmetry_space_group_name_H-M 'P 21 21 21'
_atom_type_scat_source IntTabIV
_cell_angle_alpha 90
_cell_angle_beta 90
_cell_angle_gamma 90
_cell_formula_units_Z 4
_cell_length_a 5.9380(10)
_cell_length_b 10.206(2)
_cell_length_c 16.447(4)
_cell_measurement_reflns_used 25
_cell_measurement_temperature 293
_cell_measurement_theta_max 47.76
_cell_measurement_theta_min 19.36
_cell_volume 996.7(4)
_computing_cell_refinement 'CELDIM (Rettig 1989)'
_computing_data_collection 'CAD-4 diffractometer control software (Enraf-Nonius, 1989)'
_computing_data_reduction 'Xtal DIFDAT (Hall, Flack & Stewart, 1992) '
_computing_molecular_graphics 'ORTEP (Johnson, 1965); SCHAKAL (Keller, 1986)'
_computing_publication_material 'Xtal ATABLE and BONDLA'
_computing_structure_refinement 'Xtal CRYLSQ'
_computing_structure_solution 'Xtal GENSIN and GENTAN'
_diffrn_measurement_device 'Enraf-Nonius CAD-4'
_diffrn_measurement_method '\w/2\q scans'
_diffrn_radiation_type CuK\a
_diffrn_radiation_wavelength 1.54179
_diffrn_reflns_av_R_equivalents 0.020(10)
_diffrn_reflns_limit_h_max 7
_diffrn_reflns_limit_h_min -7
_diffrn_reflns_limit_k_max 12
_diffrn_reflns_limit_k_min 0
_diffrn_reflns_limit_l_max 10
_diffrn_reflns_limit_l_min -10
_diffrn_reflns_number 6171
_diffrn_reflns_theta_max 73.2
_diffrn_standards_decay_% -6
_diffrn_standards_interval_time 60
_diffrn_standards_number 3
_exptl_absorpt_coefficient_mu 0.845
_exptl_absorpt_correction_type none
_exptl_crystal_colour colourless
_exptl_crystal_density_diffrn 1.374
_exptl_crystal_density_method none
_exptl_crystal_description irregular
_exptl_crystal_size_max 0.5
_exptl_crystal_size_mid 0.5
_exptl_crystal_size_min 0.5
_refine_diff_density_max 0.1
_refine_diff_density_min -0.1
_refine_ls_extinction_coef 'r^*^ = 4108'
_refine_ls_extinction_method 'Zachariasen (1967), Larson, (1970)'
_refine_ls_goodness_of_fit_obs 5.150
_refine_ls_hydrogen_treatment refU
_refine_ls_number_parameters 137
_refine_ls_number_reflns 788
_refine_ls_R_factor_obs 0.036
_refine_ls_shift/esd_max 0.0002
_refine_ls_structure_factor_coef F
_refine_ls_weighting_details 'w = 1/\s^2^(F)'
_refine_ls_weighting_scheme calc
_refine_ls_wR_factor_obs 0.036
_reflns_number_observed 788
_reflns_number_total 848
_reflns_observed_criterion I>2\s(I)
_cod_data_source_file ka1134.cif
_cod_data_source_block 3a
_cod_depositor_comments
;
The following automatic conversions were performed:

'_refine_ls_weighting_scheme' value 'w = 1/\s^2^(F)' was changed to
'calc'. New tag '_refine_ls_weighting_details' was created. The value
of the new tag was set to 'w = 1/\s^2^(F)'.

Automatic conversion script
Id: cif_fix_values 3143 2015-03-26 13:38:13Z robertas 
;
_cod_original_cell_volume 996.7
_cod_database_code 2004766

loop_
_symmetry_equiv_pos_as_xyz
x,y,z
1/2-x,-y,1/2+z
-x,1/2+y,1/2-z
1/2+x,1/2-y,-z

loop_
_atom_site_label
_atom_site_fract_x
_atom_site_fract_y
_atom_site_fract_z
_atom_site_U_iso_or_equiv
O(1) .4717(3) .5770(2) .6361(2) .0658(9)
O(3) .6900(4) .5792(2) .5245(2) .0770(10)
O(5) .6439(4) .2966(2) .6254(2) .0760(10)
O(9) .9182(4) .3237(2) .5348(2) .1060(10)
C(2) .5684(6) .6621(3) .5783(2) .0630(10)
C(4) .7342(6) .3529(3) .5608(3) .065(2)
C(6) .4171(6) .3442(3) .6389(2) .0740(10)
C(7) .3979(5) .4662(3) .5898(2) .0650(10)
C(8) .5790(5) .4548(3) .5264(2) .0630(10)
C(10) .7204(5) .7580(3) .6186(2) .0550(10)
C(11) .6639(6) .8893(3) .6233(2) .0710(10)
C(12) .8095(8) .9770(3) .6630(3) .087(2)
C(13) 1.0049(7) .9325(4) .6966(3) .086(2)
C(14) 1.0598(6) .8037(3) .6913(2) .0780(10)
C(15) .9234(6) .7161(3) .6534(2) .0630(10)
H(2) .4464 .7141 .5485 .104
H(61) .2990 .2774 .6208 .112
H(62) .3861 .3646 .6979 .063
H(7) .2411 .4749 .5671 .085
H(8) .5159 .4325 .4694 .108
H(11) .5133 .9209 .5997 .098
H(12) .7958 1.0682 .6718 .115
H(13) 1.1022 .9989 .7250 .145
H(14) 1.2027 .7715 .7189 .120
H(15) .9528 .6136 .6460 .090

loop_
_geom_angle_atom_site_label_1
_geom_angle_atom_site_label_2
_geom_angle_atom_site_label_3
_geom_angle
_geom_angle_publ_flag
C(2) O(1) C(7) 104.7(2) yes
C(2) O(3) C(8) 106.3(2) yes
C(4) O(5) C(6) 110.8(3) yes
O(1) C(2) O(3) 105.1(2) yes
O(1) C(2) C(10) 110.7(3) yes
O(3) C(2) C(10) 111.1(3) yes
O(9) C(4) O(5) 122.9(3) yes
O(9) C(4) C(8) 126.3(4) yes
O(5) C(4) C(8) 110.8(3) yes
O(5) C(6) C(7) 105.6(3) yes
O(1) C(7) C(6) 110.5(3) yes
O(1) C(7) C(8) 102.2(2) yes
C(6) C(7) C(8) 104.9(3) yes
O(3) C(8) C(4) 109.9(3) yes
O(3) C(8) C(7) 106.0(2) yes
C(4) C(8) C(7) 103.4(3) yes
C(11) C(10) C(15) 118.8(3) yes
C(11) C(10) C(2) 121.0(3) yes
C(15) C(10) C(2) 120.2(2) yes
C(10) C(11) C(12) 119.6(3) yes
C(13) C(12) C(11) 120.0(3) yes
C(14) C(13) C(12) 120.1(4) yes
C(13) C(14) C(15) 121.6(3) yes
C(14) C(15) C(10) 120.0(3) yes
H(2) C(2) O(1) 110.7(3) no
H(2) C(2) O(3) 111.7(3) no
H(2) C(2) C(10) 107.5(3) no
H(62) C(6) H(61) 107.1(3) no
H(62) C(6) O(5) 112.7(3) no
H(62) C(6) C(7) 109.5(3) no
H(61) C(6) O(5) 111.7(3) no
H(61) C(6) C(7) 110.3(3) no
H(7) C(7) O(1) 114.2(3) no
H(7) C(7) C(6) 110.2(3) no
H(7) C(7) C(8) 114.2(3) no
H(8) C(8) O(3) 110.1(3) no
H(8) C(8) C(4) 114.4(3) no
H(8) C(8) C(7) 112.7(3) no
H(11) C(11) C(10) 119.6(3) no
H(11) C(11) C(12) 120.8(3) no
H(12) C(12) C(13) 109.8(4) no
H(12) C(12) C(11) 130.2(5) no
H(13) C(13) C(14) 123.0(4) no
H(13) C(13) C(12) 116.9(3) no
H(14) C(14) C(13) 119.0(4) no
H(14) C(14) C(15) 119.3(3) no
H(15) C(15) C(14) 126.9(3) no
H(15) C(15) C(10) 113.1(3) no

loop_
_geom_bond_atom_site_label_1
_geom_bond_atom_site_label_2
_geom_bond_distance
_geom_bond_publ_flag
O(1) C(2) 1.409(4) yes
O(1) C(7) 1.432(4) yes
O(3) C(2) 1.421(4) yes
O(3) C(8) 1.431(4) yes
O(5) C(4) 1.322(5) yes
O(5) C(6) 1.449(4) yes
O(9) C(4) 1.210(4) yes
C(2) C(10) 1.487(4) yes
C(4) C(8) 1.500(5) yes
C(6) C(7) 1.488(5) yes
C(7) C(8) 1.503(5) yes
C(10) C(11) 1.383(4) yes
C(10) C(15) 1.402(5) yes
C(11) C(12) 1.405(5) yes
C(12) C(13) 1.364(6) yes
C(13) C(14) 1.357(5) yes
C(14) C(15) 1.357(5) yes
C(2) H(2) 1.023(3) no
C(6) H(62) 1.009(4) no
C(6) H(61) 1.022(4) no
C(7) H(7) 1.007(3) no
C(8) H(8) 1.034(3) no
C(11) H(11) 1.027(4) no
C(12) H(12) .945(3) no
C(13) H(13) 1.005(4) no
C(14) H(14) 1.018(4) no
C(15) H(15) 1.067(3) no
